data_4003300
loop_
_publ_author_name
'Dang, Yangyang'
'Zhong, Cheng'
'Zhang, Guodong'
'Ju, Dianxing'
'Wang, Lei'
'Xia, Shengqing'
'Xia, Haibing'
'Tao, Xutang'

_publ_section_title
;
 Crystallographic Investigations into Properties of Acentric Hybrid
 Perovskite Single Crystals NH(CH3)3SnX3 (X = Cl, Br)
;
_journal_issue 19
_journal_name_full 'Chemistry of Materials'
_journal_page_first 6968
_journal_paper_doi 10.1021/acs.chemmater.6b02653
_journal_volume 28
_journal_year 2016
_chemical_formula_sum 'C3 H10 Cl3 N Sn'
_chemical_formula_weight 285.16
_space_group_IT_number 36
_space_group_name_Hall 'C 2c -2'
_space_group_name_H-M_alt 'C m c 21'
_symmetry_cell_setting orthorhombic
_symmetry_space_group_name_H-M 'C m c 21'
_atom_sites_solution_hydrogens geom
_atom_sites_solution_primary direct
_atom_sites_solution_secondary difmap
_audit_creation_method SHELXL-97
_cell_angle_alpha 90.000(5)
_cell_angle_beta 90.000(5)
_cell_angle_gamma 90.000(5)
_cell_formula_units_Z 4
_cell_length_a 9.476(5)
_cell_length_b 8.290(5)
_cell_length_c 12.340(5)
_cell_measurement_reflns_used 1238
_cell_measurement_temperature 296
_cell_measurement_theta_max 22.43
_cell_measurement_theta_min 3.23
_cell_volume 969.4(9)
_computing_cell_refinement 'Bruker SAINT'
_computing_data_collection 'Bruker APEX2'
_computing_data_reduction 'Bruker SAINT'
_computing_molecular_graphics 'Bruker SHELXTL'
_computing_publication_material 'Bruker SHELXTL'
_computing_structure_refinement 'SHELXL-97 (Sheldrick, 1997)'
_computing_structure_solution 'SHELXS-97 (Sheldrick, 1990)'
_diffrn_ambient_temperature 296
_diffrn_measured_fraction_theta_full 0.990
_diffrn_measured_fraction_theta_max 0.990
_diffrn_measurement_device_type 'Bruker APEX-II CCD'
_diffrn_measurement_method '\f and \w scans'
_diffrn_radiation_monochromator graphite
_diffrn_radiation_source 'fine-focus sealed tube'
_diffrn_radiation_type MoK\a
_diffrn_radiation_wavelength 0.71069
_diffrn_reflns_av_R_equivalents 0.0189
_diffrn_reflns_av_sigmaI/netI 0.0161
_diffrn_reflns_limit_h_max 12
_diffrn_reflns_limit_h_min -12
_diffrn_reflns_limit_k_max 10
_diffrn_reflns_limit_k_min -10
_diffrn_reflns_limit_l_max 15
_diffrn_reflns_limit_l_min -15
_diffrn_reflns_number 5372
_diffrn_reflns_theta_full 27.57
_diffrn_reflns_theta_max 27.57
_diffrn_reflns_theta_min 3.26
_exptl_absorpt_coefficient_mu 3.385
_exptl_absorpt_correction_T_max 0.6673
_exptl_absorpt_correction_T_min 0.4299
_exptl_absorpt_correction_type multi-scan
_exptl_absorpt_process_details sadabs
_exptl_crystal_colour colorless
_exptl_crystal_density_diffrn 1.954
_exptl_crystal_density_method 'not measured'
_exptl_crystal_description plate
_exptl_crystal_F_000 544
_exptl_crystal_size_max 0.30
_exptl_crystal_size_mid 0.20
_exptl_crystal_size_min 0.13
_refine_diff_density_max 0.403
_refine_diff_density_min -0.450
_refine_diff_density_rms 0.048
_refine_ls_abs_structure_details 'Flack H D (1983), Acta Cryst. A39, 876-881'
_refine_ls_abs_structure_Flack 0.02(3)
_refine_ls_extinction_coef 0.0065(4)
_refine_ls_extinction_expression Fc^*^=kFc[1+0.001xFc^2^\l^3^/sin(2\q)]^-1/4^
_refine_ls_extinction_method SHELXL
_refine_ls_goodness_of_fit_ref 1.098
_refine_ls_hydrogen_treatment constr
_refine_ls_matrix_type full
_refine_ls_number_parameters 46
_refine_ls_number_reflns 1169
_refine_ls_number_restraints 1
_refine_ls_restrained_S_all 1.097
_refine_ls_R_factor_all 0.0177
_refine_ls_R_factor_gt 0.0171
_refine_ls_shift/su_max 0.000
_refine_ls_shift/su_mean 0.000
_refine_ls_structure_factor_coef Fsqd
_refine_ls_weighting_details 'calc w=1/[\s^2^(Fo^2^)+(0.0195P)^2^+0.5551P] where P=(Fo^2^+2Fc^2^)/3'
_refine_ls_weighting_scheme calc
_refine_ls_wR_factor_gt 0.0432
_refine_ls_wR_factor_ref 0.0435
_reflns_number_gt 1138
_reflns_number_total 1169
_reflns_threshold_expression >2sigma(I)
_cod_data_source_file cm6b02653_si_003.cif
_cod_data_source_block x1
_cod_depositor_comments
;
The following automatic conversions were performed:

data item '_symmetry_cell_setting' value 'Orthorhombic' was changed
to 'orthorhombic' in accordance with the
/home/saulius/struct/COD-crude-data/automatic-downloads/DataCite-retrospective/ACS/depositions/lib/dictionaries/cif_core.dic
dictionary named 'cif_core.dic' version 2.4.2 last updated on
2011-04-26.

Automatic conversion script
Id: cif_fix_values 6909 2019-04-08 15:41:33Z antanas 
;
_cod_original_sg_symbol_H-M Cmc21
_cod_database_code 4003300

loop_
_symmetry_equiv_pos_as_xyz
'x, y, z'
'-x, -y, z+1/2'
'-x, y, z'
'x, -y, z+1/2'
'x+1/2, y+1/2, z'
'-x+1/2, -y+1/2, z+1/2'
'-x+1/2, y+1/2, z'
'x+1/2, -y+1/2, z+1/2'

loop_
_atom_site_label
_atom_site_type_symbol
_atom_site_fract_x
_atom_site_fract_y
_atom_site_fract_z
_atom_site_U_iso_or_equiv
_atom_site_adp_type
_atom_site_occupancy
_atom_site_symmetry_multiplicity
_atom_site_calc_flag
_atom_site_refinement_flags
Sn Sn 0.0000 0.03894(3) 0.6235 0.05777(11) Uani 1 2 d S
Cl1 Cl 0.0000 0.01987(15) 0.82445(10) 0.0742(3) Uani 1 2 d S
Cl2 Cl 0.18446(9) 0.25331(10) 0.62889(13) 0.0822(2) Uani 1 1 d .
C3 C 1.0000 0.5849(10) 0.7844(8) 0.168(6) Uani 1 2 d S
H3A H 0.9074 0.6040 0.7556 0.252 Uiso 0.50 1 calc PR
H3B H 1.0666 0.5774 0.7260 0.252 Uiso 0.50 1 calc PR
H3C H 1.0260 0.6723 0.8314 0.252 Uiso 0.50 1 calc PR
N1 N 1.0000 0.4370(4) 0.8445(3) 0.0533(7) Uani 1 2 d S
C2 C 0.8743(7) 0.4164(9) 0.9077(7) 0.150(3) Uani 1 1 d .
H2A H 0.8671 0.3061 0.9307 0.224 Uiso 1 1 calc R
H2B H 0.7934 0.4439 0.8646 0.224 Uiso 1 1 calc R
H2C H 0.8782 0.4855 0.9701 0.224 Uiso 1 1 calc R

loop_
_atom_site_aniso_label
_atom_site_aniso_U_11
_atom_site_aniso_U_22
_atom_site_aniso_U_33
_atom_site_aniso_U_23
_atom_site_aniso_U_13
_atom_site_aniso_U_12
Sn 0.07975(18) 0.04893(14) 0.04464(13) -0.00823(14) 0.000 0.000
Cl1 0.1104(10) 0.0641(6) 0.0480(6) 0.0040(4) 0.000 0.000
Cl2 0.0804(4) 0.0740(4) 0.0923(5) -0.0020(8) 0.0168(7) -0.0134(3)
C3 0.317(19) 0.067(4) 0.120(8) 0.033(4) 0.000 0.000
N1 0.0614(19) 0.0465(16) 0.0520(17) -0.0018(13) 0.000 0.000
C2 0.135(5) 0.138(5) 0.176(7) -0.075(5) 0.091(5) -0.037(4)

loop_
_atom_type_symbol
_atom_type_description
_atom_type_scat_dispersion_real
_atom_type_scat_dispersion_imag
_atom_type_scat_source
C C 0.0033 0.0016 'International Tables Vol C Tables 4.2.6.8 and 6.1.1.4'
H H 0.0000 0.0000 'International Tables Vol C Tables 4.2.6.8 and 6.1.1.4'
N N 0.0061 0.0033 'International Tables Vol C Tables 4.2.6.8 and 6.1.1.4'
Cl Cl 0.1484 0.1585 'International Tables Vol C Tables 4.2.6.8 and 6.1.1.4'
Sn Sn -0.6537 1.4246 'International Tables Vol C Tables 4.2.6.8 and 6.1.1.4'

loop_
_geom_angle_atom_site_label_1
_geom_angle_atom_site_label_2
_geom_angle_atom_site_label_3
_geom_angle
_geom_angle_site_symmetry_1
_geom_angle_site_symmetry_3
Cl1 Sn Cl2 91.08(4) . .
Cl1 Sn Cl2 91.08(4) . 3
Cl2 Sn Cl2 89.01(6) . 3
C3 N1 C2 112.5(5) . 3_755
C3 N1 C2 112.5(5) . .
C2 N1 C2 112.3(9) 3_755 .

loop_
_geom_bond_atom_site_label_1
_geom_bond_atom_site_label_2
_geom_bond_distance
_geom_bond_site_symmetry_2
Sn Cl1 2.4845(16) .
Sn Cl2 2.4935(13) .
Sn Cl2 2.4935(13) 3
C3 N1 1.432(8) .
N1 C2 1.434(6) 3_755
N1 C2 1.434(6) .
